data_7225884
loop_
_publ_author_name
'Zhang, Zhenbei'
'Sun, Qiangsheng'
'Xu, Daqian'
'Xia, Chungu'
'Sun, Wei'

_publ_section_title
;
 Direct halogenative dearomatization of 2-naphthols by NXS (X = Cl, Br) in
 water
;
_journal_issue 20
_journal_name_full 'Green Chem.'
_journal_page_first 5485
_journal_paper_doi 10.1039/C6GC01673A
_journal_volume 18
_journal_year 2016
_chemical_formula_moiety 'C22 H18 O2'
_chemical_formula_sum 'C22 H18 O2'
_chemical_formula_weight 314.36
_space_group_crystal_system monoclinic
_space_group_IT_number 14
_space_group_name_Hall '-P 2ybc'
_space_group_name_H-M_alt 'P 1 21/c 1'
_symmetry_space_group_name_Hall '-P 2ybc'
_symmetry_space_group_name_H-M 'P 1 21/c 1'
_atom_sites_solution_hydrogens geom
_atom_sites_solution_primary direct
_audit_creation_date 2016-06-01
_audit_creation_method
;
Olex2 1.2
(compiled 2016.02.19 svn.r3266 for OlexSys, GUI svn.r5155)
;
_audit_update_record
;
2016-06-03 deposited with the CCDC.
2016-07-11 downloaded from the CCDC.
;
_cell_angle_alpha 90
_cell_angle_beta 98.690(3)
_cell_angle_gamma 90
_cell_formula_units_Z 4
_cell_length_a 8.8686(3)
_cell_length_b 6.9699(3)
_cell_length_c 27.0903(10)
_cell_measurement_reflns_used 2093
_cell_measurement_temperature 294.9(3)
_cell_measurement_theta_max 25.7430
_cell_measurement_theta_min 3.8710
_cell_volume 1655.32(11)
_computing_cell_refinement
;
CrysAlisPro, Agilent Technologies,
Version 1.171.37.35 (release 13-08-2014 CrysAlis171 .NET)
(compiled Aug 13 2014,18:06:01)
;
_computing_data_collection
;
CrysAlisPro, Agilent Technologies,
Version 1.171.37.35 (release 13-08-2014 CrysAlis171 .NET)
(compiled Aug 13 2014,18:06:01)
;
_computing_data_reduction
;
CrysAlisPro, Agilent Technologies,
Version 1.171.37.35 (release 13-08-2014 CrysAlis171 .NET)
(compiled Aug 13 2014,18:06:01)
;
_computing_molecular_graphics 'Olex2 (Dolomanov et al., 2009)'
_computing_publication_material 'Olex2 (Dolomanov et al., 2009)'
_computing_structure_refinement 'ShelXL (Sheldrick, 2015)'
_computing_structure_solution 'ShelXS (Sheldrick, 2008)'
_diffrn_ambient_environment air
_diffrn_ambient_temperature 294.9(3)
_diffrn_detector 'CCD plate'
_diffrn_detector_area_resol_mean 16.0733
_diffrn_detector_type Eos
_diffrn_measured_fraction_theta_full 0.996
_diffrn_measured_fraction_theta_max 0.997
_diffrn_measurement_details
;
  1 omega  -14.00   11.00   1.0000    4.0000
omega____ theta____ kappa____ phi______ frames
    -       27.0108  -39.0000  -73.0000 25

  2 omega  -19.00   27.00   1.0000    4.0000
omega____ theta____ kappa____ phi______ frames
    -      -23.8858  -99.0000  -60.0000 46

  3 omega  -20.00   22.00   1.0000    4.0000
omega____ theta____ kappa____ phi______ frames
    -      -23.8858  -99.0000 -150.0000 42

  4 omega  -32.00   -7.00   1.0000    4.0000
omega____ theta____ kappa____ phi______ frames
    -      -23.8858   39.0000   81.0000 25

  5 omega   38.00   64.00   1.0000    4.0000
omega____ theta____ kappa____ phi______ frames
    -       27.0108   39.0000   81.0000 26

  6 omega   35.00  115.00   1.0000    4.0000
omega____ theta____ kappa____ phi______ frames
    -       27.0108  178.0000 -180.0000 80

  7 omega  -98.00  -47.00   1.0000    4.0000
omega____ theta____ kappa____ phi______ frames
    -      -23.8858  -39.0000  -73.0000 51

  8 omega  -52.00  -25.00   1.0000    3.0000
omega____ theta____ kappa____ phi______ frames
    -      -24.0420   38.0000    0.0000 27

  9 omega   18.00   89.00   1.0000    3.0000
omega____ theta____ kappa____ phi______ frames
    -       27.1670   57.0000 -120.0000 71
;
_diffrn_measurement_device 'four-circle diffractometer'
_diffrn_measurement_device_type 'SuperNova, Dual, Cu at zero, Eos'
_diffrn_measurement_method '\w scans'
_diffrn_orient_matrix_UB_11 -0.0353180000
_diffrn_orient_matrix_UB_12 0.0809439000
_diffrn_orient_matrix_UB_13 -0.0127651000
_diffrn_orient_matrix_UB_21 -0.0724740000
_diffrn_orient_matrix_UB_22 -0.0436036000
_diffrn_orient_matrix_UB_23 -0.0004768000
_diffrn_orient_matrix_UB_31 -0.0069452000
_diffrn_orient_matrix_UB_32 0.0435957000
_diffrn_orient_matrix_UB_33 0.0232030000
_diffrn_radiation_monochromator mirror
_diffrn_radiation_probe x-ray
_diffrn_radiation_type MoK\a
_diffrn_radiation_wavelength 0.71073
_diffrn_reflns_av_R_equivalents 0.0371
_diffrn_reflns_av_unetI/netI 0.0415
_diffrn_reflns_Laue_measured_fraction_full 0.996
_diffrn_reflns_Laue_measured_fraction_max 0.997
_diffrn_reflns_limit_h_max 10
_diffrn_reflns_limit_h_min -10
_diffrn_reflns_limit_k_max 8
_diffrn_reflns_limit_k_min -8
_diffrn_reflns_limit_l_max 32
_diffrn_reflns_limit_l_min -33
_diffrn_reflns_number 8721
_diffrn_reflns_point_group_measured_fraction_full 0.996
_diffrn_reflns_point_group_measured_fraction_max 0.997
_diffrn_reflns_theta_full 25.500
_diffrn_reflns_theta_max 26.021
_diffrn_reflns_theta_min 3.295
_diffrn_source 'SuperNova (Mo) X-ray Source'
_exptl_absorpt_coefficient_mu 0.080
_exptl_absorpt_correction_T_max 1.00000
_exptl_absorpt_correction_T_min 0.95171
_exptl_absorpt_correction_type multi-scan
_exptl_absorpt_process_details
;
CrysAlisPro, Agilent Technologies,
Version 1.171.37.35 (release 13-08-2014 CrysAlis171 .NET)
(compiled Aug 13 2014,18:06:01)
Empirical absorption correction using spherical harmonics,
 implemented in SCALE3 ABSPACK scaling algorithm.
;
_exptl_crystal_colour 'clear dark yellow'
_exptl_crystal_colour_lustre clear
_exptl_crystal_colour_modifier dark
_exptl_crystal_colour_primary yellow
_exptl_crystal_density_diffrn 1.261
_exptl_crystal_description block
_exptl_crystal_F_000 664
_exptl_crystal_size_max 0.22
_exptl_crystal_size_mid 0.17
_exptl_crystal_size_min 0.15
_refine_diff_density_max 0.187
_refine_diff_density_min -0.162
_refine_diff_density_rms 0.037
_refine_ls_extinction_method none
_refine_ls_goodness_of_fit_ref 1.028
_refine_ls_hydrogen_treatment constr
_refine_ls_matrix_type full
_refine_ls_number_parameters 219
_refine_ls_number_reflns 3249
_refine_ls_number_restraints 0
_refine_ls_restrained_S_all 1.028
_refine_ls_R_factor_all 0.0868
_refine_ls_R_factor_gt 0.0545
_refine_ls_shift/su_max 0.000
_refine_ls_shift/su_mean 0.000
_refine_ls_structure_factor_coef Fsqd
_refine_ls_weighting_details 'w=1/[\s^2^(Fo^2^)+(0.0462P)^2^+0.7599P] where P=(Fo^2^+2Fc^2^)/3'
_refine_ls_weighting_scheme calc
_refine_ls_wR_factor_gt 0.1229
_refine_ls_wR_factor_ref 0.1434
_reflns_Friedel_coverage 0.000
_reflns_number_gt 2148
_reflns_number_total 3249
_reflns_threshold_expression 'I > 2\s(I)'
_cod_data_source_file c6gc01673a2.cif
_cod_data_source_block zhangzhb_0531
_cod_depositor_comments 'Adding full bibliography for 7225884.cif.'
_cod_original_cell_volume 1655.31(11)
_cod_database_code 7225884
_shelx_space_group_comment
;
The symmetry employed for this shelxl refinement is uniquely defined
by the following loop, which should always be used as a source of
symmetry information in preference to the above space-group names.
They are only intended as comments.
;
_reflns_odcompleteness_completeness 99.67
_reflns_odcompleteness_iscentric 1
_reflns_odcompleteness_theta 26.32
_olex2_refinement_description
;
1. Fixed Uiso
 At 1.2 times of:
  All C(H) groups
 At 1.5 times of:
  All C(H,H,H) groups
2.a Aromatic/amide H refined with riding coordinates:
 C9(H9), C10(H10), C20(H20), C15(H15), C19(H19), C14(H14), C17(H17), C18(H18),
 C7(H7), C6(H6), C5(H5), C4(H4)
2.b Idealised Me refined as rotating group:
 C22(H22A,H22B,H22C), C11(H11A,H11B,H11C)
;
_shelx_shelxl_version_number 2014/7
_olex2_date_sample_data_collection 2016-05-31
_olex2_submission_special_instructions 'No special instructions were received'

loop_
_space_group_symop_operation_xyz
'x, y, z'
'-x, y+1/2, -z+1/2'
'-x, -y, -z'
'x, -y-1/2, z-1/2'

loop_
_atom_site_label
_atom_site_type_symbol
_atom_site_fract_x
_atom_site_fract_y
_atom_site_fract_z
_atom_site_U_iso_or_equiv
_atom_site_adp_type
_atom_site_occupancy
_atom_site_site_symmetry_order
_atom_site_calc_flag
_atom_site_refinement_flags_posn
O1 O 0.10230(17) 0.0204(2) 0.41580(6) 0.0472(4) Uani 1 1 d .
C16 C 0.4236(2) -0.3232(3) 0.42819(8) 0.0420(5) Uani 1 1 d .
C21 C 0.3458(2) -0.1493(3) 0.41977(7) 0.0393(5) Uani 1 1 d .
C1 C 0.0242(2) -0.0276(3) 0.36916(8) 0.0403(5) Uani 1 1 d .
O2 O -0.01637(18) -0.2970(3) 0.45619(6) 0.0621(5) Uani 1 1 d .
C2 C -0.0790(2) 0.1077(4) 0.34770(9) 0.0457(6) Uani 1 1 d .
C12 C 0.2032(2) -0.1165(3) 0.44302(8) 0.0393(5) Uani 1 1 d .
C13 C 0.1195(2) -0.2994(3) 0.45378(8) 0.0431(5) Uani 1 1 d .
C3 C -0.1656(2) 0.0661(4) 0.30019(9) 0.0519(6) Uani 1 1 d .
C9 C -0.0357(3) -0.2411(4) 0.29960(8) 0.0535(6) Uani 1 1 d .
H9 H -0.0202 -0.3566 0.2839 0.064 Uiso 1 1 calc R
C10 C 0.0478(2) -0.2006(4) 0.34472(8) 0.0466(6) Uani 1 1 d .
H10 H 0.1207 -0.2874 0.3594 0.056 Uiso 1 1 calc R
C20 C 0.4062(3) -0.0048(4) 0.39372(8) 0.0515(6) Uani 1 1 d .
H20 H 0.3540 0.1105 0.3875 0.062 Uiso 1 1 calc R
C15 C 0.3532(3) -0.4793(4) 0.45177(9) 0.0520(6) Uani 1 1 d .
H15 H 0.4087 -0.5919 0.4586 0.062 Uiso 1 1 calc R
C8 C -0.1449(3) -0.1115(4) 0.27631(8) 0.0547(7) Uani 1 1 d .
C19 C 0.5449(3) -0.0323(5) 0.37689(10) 0.0643(8) Uani 1 1 d .
H19 H 0.5845 0.0642 0.3589 0.077 Uiso 1 1 calc R
C14 C 0.2130(3) -0.4708(4) 0.46425(9) 0.0520(6) Uani 1 1 d .
H14 H 0.1748 -0.5753 0.4798 0.062 Uiso 1 1 calc R
C17 C 0.5645(3) -0.3463(4) 0.41169(9) 0.0560(7) Uani 1 1 d .
H17 H 0.6179 -0.4607 0.4178 0.067 Uiso 1 1 calc R
C18 C 0.6241(3) -0.2006(5) 0.38658(10) 0.0655(8) Uani 1 1 d .
H18 H 0.7185 -0.2159 0.3761 0.079 Uiso 1 1 calc R
C22 C 0.2498(3) -0.0220(4) 0.49455(8) 0.0530(6) Uani 1 1 d .
H22A H 0.3008 0.0972 0.4905 0.080 Uiso 1 1 calc GR
H22B H 0.3174 -0.1060 0.5155 0.080 Uiso 1 1 calc GR
H22C H 0.1605 0.0016 0.5097 0.080 Uiso 1 1 calc GR
C11 C -0.0998(3) 0.2897(4) 0.37529(11) 0.0666(8) Uani 1 1 d .
H11A H -0.0645 0.2715 0.4102 0.100 Uiso 1 1 calc GR
H11B H -0.2059 0.3237 0.3705 0.100 Uiso 1 1 calc GR
H11C H -0.0424 0.3908 0.3628 0.100 Uiso 1 1 calc GR
C7 C -0.2334(3) -0.1549(6) 0.22923(10) 0.0787(9) Uani 1 1 d .
H7 H -0.2196 -0.2711 0.2136 0.094 Uiso 1 1 calc R
C6 C -0.3375(4) -0.0278(7) 0.20721(12) 0.0979(13) Uani 1 1 d .
H6 H -0.3950 -0.0573 0.1765 0.117 Uiso 1 1 calc R
C5 C -0.3594(4) 0.1474(7) 0.23007(13) 0.0918(12) Uani 1 1 d .
H5 H -0.4320 0.2328 0.2145 0.110 Uiso 1 1 calc R
C4 C -0.2759(3) 0.1957(5) 0.27516(11) 0.0729(9) Uani 1 1 d .
H4 H -0.2913 0.3139 0.2895 0.087 Uiso 1 1 calc R

loop_
_atom_site_aniso_label
_atom_site_aniso_U_11
_atom_site_aniso_U_22
_atom_site_aniso_U_33
_atom_site_aniso_U_23
_atom_site_aniso_U_13
_atom_site_aniso_U_12
O1 0.0449(9) 0.0442(10) 0.0495(9) -0.0031(7) -0.0022(7) 0.0067(7)
C16 0.0347(11) 0.0508(15) 0.0397(12) -0.0034(10) 0.0028(9) 0.0015(10)
C21 0.0347(11) 0.0478(14) 0.0346(11) -0.0025(10) 0.0031(9) -0.0049(10)
C1 0.0331(11) 0.0475(14) 0.0401(12) 0.0033(10) 0.0044(9) -0.0016(10)
O2 0.0430(10) 0.0741(13) 0.0728(12) 0.0079(10) 0.0202(8) -0.0019(8)
C2 0.0378(12) 0.0468(14) 0.0536(14) 0.0111(11) 0.0107(10) -0.0016(10)
C12 0.0364(11) 0.0406(13) 0.0398(12) 0.0026(10) 0.0022(9) 0.0047(9)
C13 0.0378(12) 0.0533(15) 0.0395(12) 0.0023(10) 0.0099(9) -0.0026(10)
C3 0.0364(12) 0.0712(18) 0.0492(14) 0.0215(13) 0.0097(10) 0.0001(11)
C9 0.0495(14) 0.0667(18) 0.0448(13) -0.0054(12) 0.0085(11) -0.0021(12)
C10 0.0401(12) 0.0543(15) 0.0449(13) -0.0003(11) 0.0051(10) 0.0052(10)
C20 0.0499(14) 0.0560(16) 0.0477(14) 0.0046(11) 0.0047(11) -0.0112(11)
C15 0.0474(14) 0.0469(15) 0.0595(15) 0.0020(12) 0.0006(11) 0.0070(11)
C8 0.0441(14) 0.082(2) 0.0384(13) 0.0084(13) 0.0068(10) -0.0065(13)
C19 0.0526(16) 0.088(2) 0.0530(15) 0.0045(15) 0.0118(12) -0.0246(15)
C14 0.0509(14) 0.0460(15) 0.0591(15) 0.0141(12) 0.0085(11) -0.0024(11)
C17 0.0370(13) 0.078(2) 0.0518(14) -0.0105(13) 0.0024(11) 0.0063(12)
C18 0.0380(14) 0.106(3) 0.0544(15) -0.0096(16) 0.0143(12) -0.0125(15)
C22 0.0522(14) 0.0599(17) 0.0452(13) -0.0091(12) 0.0016(11) 0.0049(12)
C11 0.0615(17) 0.0480(16) 0.086(2) 0.0031(15) -0.0013(14) 0.0092(13)
C7 0.0688(19) 0.117(3) 0.0477(16) 0.0064(17) -0.0007(14) -0.0123(18)
C6 0.076(2) 0.151(4) 0.058(2) 0.025(2) -0.0138(17) -0.004(2)
C5 0.0631(19) 0.133(4) 0.074(2) 0.047(2) -0.0072(17) 0.013(2)
C4 0.0589(17) 0.092(2) 0.0667(18) 0.0310(17) 0.0048(14) 0.0122(15)

loop_
_atom_type_symbol
_atom_type_description
_atom_type_scat_dispersion_real
_atom_type_scat_dispersion_imag
_atom_type_scat_source
C C 0.0033 0.0016 'International Tables Vol C Tables 4.2.6.8 and 6.1.1.4'
H H 0.0000 0.0000 'International Tables Vol C Tables 4.2.6.8 and 6.1.1.4'
O O 0.0106 0.0060 'International Tables Vol C Tables 4.2.6.8 and 6.1.1.4'

loop_
_geom_angle_atom_site_label_1
_geom_angle_atom_site_label_2
_geom_angle_atom_site_label_3
_geom_angle
C1 O1 C12 119.65(17)
C21 C16 C15 119.2(2)
C21 C16 C17 119.4(2)
C17 C16 C15 121.3(2)
C16 C21 C12 119.10(19)
C20 C21 C16 119.7(2)
C20 C21 C12 121.0(2)
O1 C1 C10 123.13(19)
C2 C1 O1 115.3(2)
C2 C1 C10 121.6(2)
C1 C2 C3 118.3(2)
C1 C2 C11 119.5(2)
C3 C2 C11 122.2(2)
O1 C12 C21 112.46(17)
O1 C12 C13 111.78(17)
O1 C12 C22 104.03(18)
C21 C12 C13 114.52(18)
C21 C12 C22 108.30(17)
C13 C12 C22 104.82(18)
O2 C13 C12 120.9(2)
O2 C13 C14 122.7(2)
C14 C13 C12 116.32(19)
C2 C3 C4 122.6(3)
C8 C3 C2 119.9(2)
C8 C3 C4 117.5(2)
C10 C9 H9 119.5
C10 C9 C8 121.1(2)
C8 C9 H9 119.5
C1 C10 H10 119.9
C9 C10 C1 120.1(2)
C9 C10 H10 119.9
C21 C20 H20 120.1
C21 C20 C19 119.8(3)
C19 C20 H20 120.1
C16 C15 H15 118.1
C14 C15 C16 123.8(2)
C14 C15 H15 118.1
C3 C8 C7 120.1(3)
C9 C8 C3 118.9(2)
C9 C8 C7 121.0(3)
C20 C19 H19 119.7
C18 C19 C20 120.6(3)
C18 C19 H19 119.7
C13 C14 H14 119.7
C15 C14 C13 120.7(2)
C15 C14 H14 119.7
C16 C17 H17 119.9
C18 C17 C16 120.2(3)
C18 C17 H17 119.9
C19 C18 C17 120.2(2)
C19 C18 H18 119.9
C17 C18 H18 119.9
C12 C22 H22A 109.5
C12 C22 H22B 109.5
C12 C22 H22C 109.5
H22A C22 H22B 109.5
H22A C22 H22C 109.5
H22B C22 H22C 109.5
C2 C11 H11A 109.5
C2 C11 H11B 109.5
C2 C11 H11C 109.5
H11A C11 H11B 109.5
H11A C11 H11C 109.5
H11B C11 H11C 109.5
C8 C7 H7 119.9
C6 C7 C8 120.2(4)
C6 C7 H7 119.9
C7 C6 H6 119.7
C7 C6 C5 120.6(3)
C5 C6 H6 119.7
C6 C5 H5 119.4
C4 C5 C6 121.1(3)
C4 C5 H5 119.4
C3 C4 H4 119.7
C5 C4 C3 120.5(3)
C5 C4 H4 119.7

loop_
_geom_bond_atom_site_label_1
_geom_bond_atom_site_label_2
_geom_bond_distance
O1 C1 1.387(2)
O1 C12 1.434(2)
C16 C21 1.397(3)
C16 C15 1.450(3)
C16 C17 1.398(3)
C21 C12 1.514(3)
C21 C20 1.383(3)
C1 C2 1.380(3)
C1 C10 1.406(3)
O2 C13 1.217(2)
C2 C3 1.425(3)
C2 C11 1.498(4)
C12 C13 1.525(3)
C12 C22 1.542(3)
C13 C14 1.457(3)
C3 C8 1.421(4)
C3 C4 1.425(3)
C9 H9 0.9300
C9 C10 1.360(3)
C9 C8 1.403(3)
C10 H10 0.9300
C20 H20 0.9300
C20 C19 1.388(3)
C15 H15 0.9300
C15 C14 1.338(3)
C8 C7 1.426(3)
C19 H19 0.9300
C19 C18 1.372(4)
C14 H14 0.9300
C17 H17 0.9300
C17 C18 1.372(4)
C18 H18 0.9300
C22 H22A 0.9600
C22 H22B 0.9600
C22 H22C 0.9600
C11 H11A 0.9600
C11 H11B 0.9600
C11 H11C 0.9600
C7 H7 0.9300
C7 C6 1.351(5)
C6 H6 0.9300
C6 C5 1.396(5)
C5 H5 0.9300
C5 C4 1.372(4)
C4 H4 0.9300

loop_
_geom_torsion_atom_site_label_1
_geom_torsion_atom_site_label_2
_geom_torsion_atom_site_label_3
_geom_torsion_atom_site_label_4
_geom_torsion
O1 C1 C2 C3 -178.74(18)
O1 C1 C2 C11 -0.4(3)
O1 C1 C10 C9 178.1(2)
O1 C12 C13 O2 -25.7(3)
O1 C12 C13 C14 158.35(19)
C16 C21 C12 O1 -154.78(19)
C16 C21 C12 C13 -25.7(3)
C16 C21 C12 C22 90.8(2)
C16 C21 C20 C19 -1.1(3)
C16 C15 C14 C13 0.9(4)
C16 C17 C18 C19 -0.9(4)
C21 C16 C15 C14 3.2(4)
C21 C16 C17 C18 -1.3(3)
C21 C12 C13 O2 -155.1(2)
C21 C12 C13 C14 29.0(3)
C21 C20 C19 C18 -1.1(4)
C1 O1 C12 C21 70.3(2)
C1 O1 C12 C13 -60.2(2)
C1 O1 C12 C22 -172.74(18)
C1 C2 C3 C8 0.3(3)
C1 C2 C3 C4 179.5(2)
O2 C13 C14 C15 166.6(2)
C2 C1 C10 C9 -2.3(3)
C2 C3 C8 C9 -1.7(3)
C2 C3 C8 C7 178.8(2)
C2 C3 C4 C5 -178.2(2)
C12 O1 C1 C2 175.06(18)
C12 O1 C1 C10 -5.4(3)
C12 C21 C20 C19 173.8(2)
C12 C13 C14 C15 -17.6(3)
C3 C8 C7 C6 -0.2(4)
C9 C8 C7 C6 -179.6(3)
C10 C1 C2 C3 1.7(3)
C10 C1 C2 C11 -180.0(2)
C10 C9 C8 C3 1.1(4)
C10 C9 C8 C7 -179.4(2)
C20 C21 C12 O1 30.2(3)
C20 C21 C12 C13 159.28(19)
C20 C21 C12 C22 -84.2(2)
C20 C19 C18 C17 2.1(4)
C15 C16 C21 C12 10.2(3)
C15 C16 C21 C20 -174.8(2)
C15 C16 C17 C18 175.7(2)
C8 C3 C4 C5 0.9(4)
C8 C9 C10 C1 0.8(3)
C8 C7 C6 C5 0.2(5)
C17 C16 C21 C12 -172.74(19)
C17 C16 C21 C20 2.3(3)
C17 C16 C15 C14 -173.9(2)
C22 C12 C13 O2 86.3(2)
C22 C12 C13 C14 -89.6(2)
C11 C2 C3 C8 -178.0(2)
C11 C2 C3 C4 1.2(3)
C7 C6 C5 C4 0.4(5)
C6 C5 C4 C3 -0.9(5)
C4 C3 C8 C9 179.1(2)
C4 C3 C8 C7 -0.4(3)
